data_4504981
loop_
_publ_author_name
'Kong, Deyuan'
'McBee, Jennifer L.'
'Clearfield, Abraham'

_publ_section_title
;
 Crystal Engineered Acid--Base Complexes with 2D and 3D Hydrogen
 Bonding Systems Using a Bisphosphonic Acid as the Building Block
;
_journal_coden_ASTM CGDEFU
_journal_issue 2
_journal_name_full 'Crystal Growth & Design'
_journal_page_first 643
_journal_page_last 649
_journal_paper_doi 10.1021/cg0497243
_journal_volume 5
_journal_year 2005
_chemical_formula_sum 'C14 H42 N4 O13 P2'
_chemical_formula_weight 536.46
_space_group_IT_number 14
_symmetry_cell_setting monoclinic
_symmetry_space_group_name_Hall '-P 2yn'
_symmetry_space_group_name_H-M 'P 1 21/n 1'
_atom_sites_solution_hydrogens geom
_atom_sites_solution_primary direct
_atom_sites_solution_secondary difmap
_audit_creation_method SHELXL-97
_cell_angle_alpha 90.00
_cell_angle_beta 90.388(9)
_cell_angle_gamma 90.00
_cell_formula_units_Z 4
_cell_length_a 9.447(6)
_cell_length_b 18.891(11)
_cell_length_c 13.612(8)
_cell_measurement_temperature 110(2)
_cell_volume 2429(3)
_computing_cell_refinement 'Bruker SMART'
_computing_data_collection 'Bruker SMART'
_computing_data_reduction 'Bruker SAINT'
_computing_molecular_graphics 'Bruker SHELXTL'
_computing_publication_material 'Bruker SHELXTL'
_computing_structure_refinement 'SHELXL-97 (Sheldrick, 1997)'
_computing_structure_solution 'SHELXS-97 (Sheldrick, 1990)'
_diffrn_ambient_temperature 110(2)
_diffrn_measured_fraction_theta_full 0.947
_diffrn_measured_fraction_theta_max 0.947
_diffrn_measurement_device_type 'CCD area detector'
_diffrn_measurement_method 'phi and omega scans'
_diffrn_radiation_monochromator graphite
_diffrn_radiation_source 'fine-focus sealed tube'
_diffrn_radiation_type MoK\a
_diffrn_radiation_wavelength 0.71073
_diffrn_reflns_av_R_equivalents 0.0324
_diffrn_reflns_av_sigmaI/netI 0.0258
_diffrn_reflns_limit_h_max 12
_diffrn_reflns_limit_h_min -12
_diffrn_reflns_limit_k_max 24
_diffrn_reflns_limit_k_min -24
_diffrn_reflns_limit_l_max 18
_diffrn_reflns_limit_l_min -17
_diffrn_reflns_number 26646
_diffrn_reflns_theta_full 28.31
_diffrn_reflns_theta_max 28.31
_diffrn_reflns_theta_min 2.62
_exptl_absorpt_coefficient_mu 0.248
_exptl_absorpt_correction_type none
_exptl_crystal_colour colorless
_exptl_crystal_density_diffrn 1.467
_exptl_crystal_density_meas 0
_exptl_crystal_density_method 'not measured'
_exptl_crystal_description needle
_exptl_crystal_F_000 1152
_exptl_crystal_size_max 0.80
_exptl_crystal_size_mid 0.36
_exptl_crystal_size_min 0.01
_refine_diff_density_max 0.444
_refine_diff_density_min -0.250
_refine_diff_density_rms 0.056
_refine_ls_extinction_method none
_refine_ls_goodness_of_fit_ref 1.039
_refine_ls_hydrogen_treatment mixed
_refine_ls_matrix_type full
_refine_ls_number_parameters 466
_refine_ls_number_reflns 5716
_refine_ls_number_restraints 0
_refine_ls_restrained_S_all 1.039
_refine_ls_R_factor_all 0.0330
_refine_ls_R_factor_gt 0.0309
_refine_ls_shift/su_max 0.001
_refine_ls_shift/su_mean 0.000
_refine_ls_structure_factor_coef Fsqd
_refine_ls_weighting_details 'calc w=1/[\s^2^(Fo^2^)+(0.0429P)^2^+1.1441P] where P=(Fo^2^+2Fc^2^)/3'
_refine_ls_weighting_scheme calc
_refine_ls_wR_factor_gt 0.0816
_refine_ls_wR_factor_ref 0.0832
_reflns_number_gt 5316
_reflns_number_total 5716
_reflns_threshold_expression >2sigma(I)
_cod_data_source_file cg0497243si20040805_031649.cif
_cod_data_source_block sol
_cod_depositor_comments
;
The following automatic conversions were performed:

'_symmetry_cell_setting' value 'Monoclinic' changed to 'monoclinic'
according to /home/saulius/struct/CIF-dictionaries/cif_core.dic
dictionary named 'cif_core.dic' version 2.4.1 from 2010-06-29.

Automatic conversion script
Id: cif_fix_values 1715 2011-07-08 13:25:40Z adriana 
;
_cod_original_cell_volume 2429(2)
_cod_original_sg_symbol_H-M P2(1)/n
_cod_database_code 4504981

loop_
_symmetry_equiv_pos_as_xyz
'x, y, z'
'-x+1/2, y+1/2, -z+1/2'
'-x, -y, -z'
'x-1/2, -y-1/2, z-1/2'

loop_
_atom_site_label
_atom_site_type_symbol
_atom_site_fract_x
_atom_site_fract_y
_atom_site_fract_z
_atom_site_U_iso_or_equiv
_atom_site_adp_type
_atom_site_occupancy
_atom_site_symmetry_multiplicity
_atom_site_calc_flag
P1 P 0.01141(3) 0.068684(15) 0.36144(2) 0.01032(8) Uani 1 1 d
P2 P 0.44032(3) -0.100323(15) 0.37059(2) 0.01159(8) Uani 1 1 d
O6 O 0.45339(9) -0.05437(5) 0.27908(6) 0.01487(17) Uani 1 1 d
O3 O -0.09688(8) 0.00932(4) 0.37915(6) 0.01311(17) Uani 1 1 d
O2 O -0.01063(9) 0.10430(4) 0.26250(6) 0.01558(17) Uani 1 1 d
O1 O 0.02102(9) 0.11910(4) 0.44799(6) 0.01572(17) Uani 1 1 d
O5 O 0.58342(9) -0.11013(5) 0.42132(6) 0.01571(18) Uani 1 1 d
N2 N 0.74867(11) -0.20141(5) 0.51670(7) 0.01227(19) Uani 1 1 d
N3 N 0.82946(11) -0.12918(5) 0.32578(7) 0.01374(19) Uani 1 1 d
N4 N 0.19356(10) -0.03109(5) 0.43492(7) 0.01225(19) Uani 1 1 d
O4 O 0.35852(9) -0.16817(5) 0.35076(7) 0.01848(18) Uani 1 1 d
N1 N 0.29988(11) 0.00237(5) 0.77094(7) 0.01219(19) Uani 1 1 d
C10 C 0.78488(12) -0.24071(6) 0.42445(8) 0.0135(2) Uani 1 1 d
C14 C 0.34112(12) -0.05114(7) 0.46236(8) 0.0143(2) Uani 1 1 d
C13 C 0.18239(12) 0.02410(6) 0.35637(8) 0.0139(2) Uani 1 1 d
C3 C 0.42440(12) -0.11279(6) 0.77502(8) 0.0136(2) Uani 1 1 d
C11 C 0.88803(12) -0.19888(6) 0.36269(8) 0.0137(2) Uani 1 1 d
C7 C 0.45283(13) -0.19354(6) 0.63864(8) 0.0155(2) Uani 1 1 d
C4 C 0.56577(13) -0.12318(6) 0.80041(9) 0.0152(2) Uani 1 1 d
C8 C 0.36798(13) -0.14974(6) 0.69508(9) 0.0152(2) Uani 1 1 d
C12 C 0.78627(13) -0.12918(6) 0.21962(8) 0.0153(2) Uani 1 1 d
C2 C 0.33363(13) -0.06190(6) 0.83222(9) 0.0147(2) Uani 1 1 d
C5 C 0.65042(12) -0.16825(6) 0.74502(9) 0.0155(2) Uani 1 1 d
C9 C 0.68677(13) -0.24698(6) 0.59613(9) 0.0155(2) Uani 1 1 d
C6 C 0.59546(12) -0.20262(6) 0.66247(8) 0.0140(2) Uani 1 1 d
C1 C 0.21444(13) 0.05554(6) 0.82612(9) 0.0153(2) Uani 1 1 d
O7W O 0.88715(10) 0.12538(5) 0.74856(8) 0.0220(2) Uani 1 1 d
O6W O 0.86316(11) 0.05110(6) 0.93428(8) 0.0259(2) Uani 1 1 d
O5W O 0.46572(11) 0.25248(5) 0.76613(7) 0.0236(2) Uani 1 1 d
O4W O 0.45079(11) 0.20186(6) 0.95684(8) 0.0275(2) Uani 1 1 d
O3W O 0.19082(11) 0.21130(5) 0.03837(7) 0.0225(2) Uani 1 1 d
O2W O 0.05636(11) 0.08923(6) 0.07613(7) 0.0249(2) Uani 1 1 d
O1W O 0.57362(12) 0.07356(6) 0.91613(8) 0.0287(2) Uani 1 1 d
H2B H 0.2483(17) -0.0833(8) 0.8484(11) 0.015(3) Uiso 1 1 d
H10B H 0.8292(17) -0.2852(9) 0.4436(11) 0.017(4) Uiso 1 1 d
H12B H 0.8555(17) -0.1569(8) 0.1841(12) 0.019(4) Uiso 1 1 d
H2A H 0.3803(16) -0.0464(8) 0.8906(12) 0.016(4) Uiso 1 1 d
H1B H 0.2553(17) 0.0590(8) 0.8885(12) 0.018(4) Uiso 1 1 d
H12A H 0.6953(18) -0.1530(8) 0.2142(12) 0.020(4) Uiso 1 1 d
H9B H 0.6325(16) -0.2816(8) 0.5651(11) 0.016(4) Uiso 1 1 d
H4 H 0.6047(17) -0.0992(8) 0.8542(12) 0.018(4) Uiso 1 1 d
H1A H 0.1160(18) 0.0372(9) 0.8310(12) 0.024(4) Uiso 1 1 d
H10A H 0.6978(17) -0.2508(8) 0.3907(11) 0.016(4) Uiso 1 1 d
H6WB H 0.913(2) 0.0663(12) 0.9765(17) 0.044(6) Uiso 1 1 d
H11B H 0.9148(16) -0.2259(8) 0.3082(12) 0.017(4) Uiso 1 1 d
H5 H 0.7468(19) -0.1743(9) 0.7625(12) 0.024(4) Uiso 1 1 d
H9A H 0.7596(18) -0.2685(9) 0.6301(12) 0.022(4) Uiso 1 1 d
H7 H 0.4136(18) -0.2188(9) 0.5839(12) 0.023(4) Uiso 1 1 d
H11A H 0.9689(17) -0.1887(8) 0.3995(11) 0.015(3) Uiso 1 1 d
H8 H 0.2734(18) -0.1456(9) 0.6795(12) 0.022(4) Uiso 1 1 d
HW2A H 0.035(2) 0.0939(11) 0.1360(18) 0.047(6) Uiso 1 1 d
HW6A H 0.876(2) 0.0063(13) 0.9313(17) 0.051(6) Uiso 1 1 d
H1D H 0.2488(18) -0.0089(9) 0.7218(13) 0.021(4) Uiso 1 1 d
H1WB H 0.570(2) 0.0674(10) 0.8541(16) 0.037(5) Uiso 1 1 d
H13B H 0.1980(17) 0.0005(8) 0.2938(12) 0.019(4) Uiso 1 1 d
H2WB H 0.099(2) 0.1256(13) 0.0595(17) 0.052(6) Uiso 1 1 d
H4WA H 0.488(2) 0.1629(13) 0.9516(16) 0.046(6) Uiso 1 1 d
H3WB H 0.272(2) 0.2086(11) 0.0202(16) 0.042(6) Uiso 1 1 d
H7WA H 0.871(2) 0.1033(10) 0.8006(15) 0.032(5) Uiso 1 1 d
H5WB H 0.523(2) 0.2332(11) 0.7312(15) 0.038(5) Uiso 1 1 d
H1WA H 0.655(3) 0.0672(12) 0.9292(17) 0.051(7) Uiso 1 1 d
H3D H 0.8912(18) -0.0942(9) 0.3360(12) 0.024(4) Uiso 1 1 d
H5WA H 0.475(2) 0.2973(12) 0.7622(14) 0.037(5) Uiso 1 1 d
H13A H 0.2567(18) 0.0575(9) 0.3668(12) 0.024(4) Uiso 1 1 d
H2D H 0.6825(18) -0.1692(9) 0.5005(12) 0.022(4) Uiso 1 1 d
H1C H 0.383(2) 0.0218(9) 0.7508(13) 0.027(4) Uiso 1 1 d
H3WA H 0.181(2) 0.2502(11) 0.0750(16) 0.043(5) Uiso 1 1 d
H3C H 0.745(2) -0.1182(9) 0.3616(13) 0.027(4) Uiso 1 1 d
H14B H 0.3859(17) -0.0068(9) 0.4773(12) 0.020(4) Uiso 1 1 d
H2C H 0.8260(19) -0.1778(9) 0.5383(12) 0.023(4) Uiso 1 1 d
H7WB H 0.813(2) 0.1423(11) 0.7304(15) 0.037(5) Uiso 1 1 d
H14A H 0.3338(17) -0.0804(9) 0.5198(12) 0.021(4) Uiso 1 1 d
H4C H 0.1477(17) -0.0687(9) 0.4155(12) 0.017(4) Uiso 1 1 d
H4D H 0.1532(19) -0.0167(9) 0.4890(13) 0.026(4) Uiso 1 1 d
H4WB H 0.452(2) 0.2233(13) 0.9000(19) 0.053(6) Uiso 1 1 d

loop_
_atom_site_aniso_label
_atom_site_aniso_U_11
_atom_site_aniso_U_22
_atom_site_aniso_U_33
_atom_site_aniso_U_23
_atom_site_aniso_U_13
_atom_site_aniso_U_12
P1 0.00911(14) 0.01076(14) 0.01111(14) 0.00010(10) 0.00030(10) 0.00052(9)
P2 0.00969(14) 0.01231(15) 0.01281(14) 0.00071(10) 0.00183(10) 0.00132(10)
O6 0.0125(4) 0.0179(4) 0.0143(4) 0.0027(3) 0.0014(3) 0.0001(3)
O3 0.0119(4) 0.0133(4) 0.0141(4) -0.0003(3) 0.0007(3) -0.0016(3)
O2 0.0160(4) 0.0167(4) 0.0141(4) 0.0034(3) 0.0008(3) 0.0021(3)
O1 0.0151(4) 0.0163(4) 0.0158(4) -0.0041(3) 0.0001(3) -0.0006(3)
O5 0.0113(4) 0.0196(4) 0.0162(4) 0.0020(3) 0.0009(3) 0.0045(3)
N2 0.0131(5) 0.0115(4) 0.0122(4) 0.0000(3) 0.0011(4) 0.0007(4)
N3 0.0157(5) 0.0122(5) 0.0134(5) -0.0002(4) 0.0005(4) -0.0004(4)
N4 0.0103(4) 0.0129(5) 0.0136(4) 0.0009(4) 0.0014(4) 0.0010(4)
O4 0.0179(4) 0.0146(4) 0.0229(4) -0.0007(3) 0.0028(3) -0.0018(3)
N1 0.0116(5) 0.0138(5) 0.0112(4) 0.0006(4) 0.0005(4) 0.0007(4)
C10 0.0165(5) 0.0115(5) 0.0124(5) -0.0014(4) 0.0004(4) 0.0006(4)
C14 0.0110(5) 0.0183(6) 0.0136(5) 0.0001(4) -0.0007(4) 0.0039(4)
C13 0.0117(5) 0.0149(5) 0.0150(5) 0.0034(4) 0.0024(4) 0.0019(4)
C3 0.0142(5) 0.0131(5) 0.0133(5) 0.0041(4) 0.0023(4) 0.0008(4)
C11 0.0144(5) 0.0133(5) 0.0135(5) -0.0002(4) 0.0014(4) 0.0031(4)
C7 0.0167(6) 0.0162(5) 0.0135(5) 0.0013(4) -0.0002(4) -0.0012(4)
C4 0.0157(5) 0.0160(5) 0.0138(5) 0.0010(4) -0.0015(4) -0.0009(4)
C8 0.0123(5) 0.0168(5) 0.0164(5) 0.0034(4) -0.0008(4) 0.0004(4)
C12 0.0173(6) 0.0158(6) 0.0127(5) -0.0015(4) -0.0012(4) 0.0014(4)
C2 0.0149(5) 0.0157(5) 0.0136(5) 0.0034(4) 0.0026(4) 0.0021(4)
C5 0.0118(5) 0.0179(6) 0.0168(5) 0.0033(4) 0.0001(4) 0.0005(4)
C9 0.0170(6) 0.0135(5) 0.0159(5) 0.0031(4) 0.0037(4) 0.0014(4)
C6 0.0149(5) 0.0126(5) 0.0144(5) 0.0040(4) 0.0036(4) 0.0004(4)
C1 0.0163(6) 0.0166(5) 0.0130(5) 0.0005(4) 0.0028(4) 0.0032(4)
O7W 0.0166(5) 0.0235(5) 0.0259(5) 0.0003(4) 0.0019(4) -0.0008(4)
O6W 0.0261(5) 0.0280(5) 0.0236(5) -0.0014(4) -0.0041(4) 0.0028(4)
O5W 0.0272(5) 0.0162(5) 0.0277(5) -0.0043(4) 0.0091(4) -0.0023(4)
O4W 0.0272(5) 0.0333(6) 0.0222(5) -0.0009(4) 0.0006(4) 0.0017(4)
O3W 0.0248(5) 0.0206(5) 0.0220(5) 0.0000(4) 0.0011(4) 0.0009(4)
O2W 0.0335(6) 0.0240(5) 0.0172(5) -0.0034(4) 0.0035(4) -0.0064(4)
O1W 0.0265(6) 0.0425(6) 0.0170(5) -0.0006(4) 0.0007(4) 0.0045(5)

loop_
_atom_type_symbol
_atom_type_description
_atom_type_scat_dispersion_real
_atom_type_scat_dispersion_imag
_atom_type_scat_source
C C 0.0033 0.0016 'International Tables Vol C Tables 4.2.6.8 and 6.1.1.4'
H H 0.0000 0.0000 'International Tables Vol C Tables 4.2.6.8 and 6.1.1.4'
N N 0.0061 0.0033 'International Tables Vol C Tables 4.2.6.8 and 6.1.1.4'
O O 0.0106 0.0060 'International Tables Vol C Tables 4.2.6.8 and 6.1.1.4'
P P 0.1023 0.0942 'International Tables Vol C Tables 4.2.6.8 and 6.1.1.4'

loop_
_geom_angle_atom_site_label_1
_geom_angle_atom_site_label_2
_geom_angle_atom_site_label_3
_geom_angle
_geom_angle_site_symmetry_1
_geom_angle_site_symmetry_3
O1 P1 O2 114.68(6) . .
O1 P1 O3 111.86(5) . .
O2 P1 O3 112.00(5) . .
O1 P1 C13 105.72(6) . .
O2 P1 C13 106.69(5) . .
O3 P1 C13 105.05(7) . .
O4 P2 O6 112.28(6) . .
O4 P2 O5 115.22(6) . .
O6 P2 O5 111.26(5) . .
O4 P2 C14 106.78(6) . .
O6 P2 C14 108.35(6) . .
O5 P2 C14 102.13(6) . .
C10 N2 C9 114.24(10) . .
C10 N2 H2D 106.9(10) . .
C9 N2 H2D 106.9(11) . .
C10 N2 H2C 109.2(11) . .
C9 N2 H2C 111.5(11) . .
H2D N2 H2C 107.7(15) . .
C12 N3 C11 114.62(9) . .
C12 N3 H3D 108.9(11) . .
C11 N3 H3D 110.9(11) . .
C12 N3 H3C 105.6(10) . .
C11 N3 H3C 108.8(10) . .
H3D N3 H3C 107.7(15) . .
C14 N4 C13 114.68(9) . .
C14 N4 H4C 109.3(10) . .
C13 N4 H4C 108.6(10) . .
C14 N4 H4D 106.3(11) . .
C13 N4 H4D 110.9(12) . .
H4C N4 H4D 106.8(15) . .
C1 N1 C2 112.12(10) . .
C1 N1 H1D 105.0(11) . .
C2 N1 H1D 110.5(11) . .
C1 N1 H1C 110.6(11) . .
C2 N1 H1C 108.1(11) . .
H1D N1 H1C 110.5(16) . .
N2 C10 C11 110.97(10) . .
N2 C10 H10B 107.7(9) . .
C11 C10 H10B 108.8(9) . .
N2 C10 H10A 107.5(9) . .
C11 C10 H10A 113.0(9) . .
H10B C10 H10A 108.8(13) . .
N4 C14 P2 116.28(8) . .
N4 C14 H14B 104.0(10) . .
P2 C14 H14B 111.2(10) . .
N4 C14 H14A 106.1(10) . .
P2 C14 H14A 107.7(10) . .
H14B C14 H14A 111.4(13) . .
N4 C13 P1 110.67(8) . .
N4 C13 H13B 107.2(9) . .
P1 C13 H13B 112.6(9) . .
N4 C13 H13A 107.9(10) . .
P1 C13 H13A 109.9(10) . .
H13B C13 H13A 108.5(14) . .
C4 C3 C8 118.95(11) . .
C4 C3 C2 120.66(11) . .
C8 C3 C2 120.39(11) . .
N3 C11 C10 113.79(10) . .
N3 C11 H11B 108.2(10) . .
C10 C11 H11B 109.5(10) . .
N3 C11 H11A 107.2(9) . .
C10 C11 H11A 109.7(9) . .
H11B C11 H11A 108.3(13) . .
C8 C7 C6 120.36(11) . .
C8 C7 H7 120.4(10) . .
C6 C7 H7 119.2(10) . .
C3 C4 C5 120.36(11) . .
C3 C4 H4 119.9(10) . .
C5 C4 H4 119.7(10) . .
C7 C8 C3 120.72(11) . .
C7 C8 H8 119.1(10) . .
C3 C8 H8 120.2(10) . .
N3 C12 C1 113.21(10) . 3_656
N3 C12 H12B 107.5(9) . .
C1 C12 H12B 106.9(9) 3_656 .
N3 C12 H12A 107.9(10) . .
C1 C12 H12A 112.9(9) 3_656 .
H12B C12 H12A 108.1(13) . .
N1 C2 C3 110.30(10) . .
N1 C2 H2B 107.5(9) . .
C3 C2 H2B 110.0(9) . .
N1 C2 H2A 108.1(9) . .
C3 C2 H2A 111.4(9) . .
H2B C2 H2A 109.4(13) . .
C4 C5 C6 120.56(11) . .
C4 C5 H5 119.5(10) . .
C6 C5 H5 119.9(10) . .
N2 C9 C6 109.83(10) . .
N2 C9 H9B 107.0(10) . .
C6 C9 H9B 110.3(10) . .
N2 C9 H9A 108.8(10) . .
C6 C9 H9A 111.9(10) . .
H9B C9 H9A 109.0(14) . .
C7 C6 C5 118.95(11) . .
C7 C6 C9 119.01(11) . .
C5 C6 C9 122.00(11) . .
N1 C1 C12 114.15(10) . 3_656
N1 C1 H1B 106.5(10) . .
C12 C1 H1B 108.0(10) 3_656 .
N1 C1 H1A 107.9(10) . .
C12 C1 H1A 110.1(10) 3_656 .
H1B C1 H1A 110.2(14) . .
H7WA O7W H7WB 106.8(19) . .
H6WB O6W HW6A 108(2) . .
H5WB O5W H5WA 110(2) . .
H4WA O4W H4WB 109(2) . .
H3WB O3W H3WA 109(2) . .
HW2A O2W H2WB 107(2) . .
H1WB O1W H1WA 103(2) . .

loop_
_geom_bond_atom_site_label_1
_geom_bond_atom_site_label_2
_geom_bond_distance
_geom_bond_site_symmetry_2
P1 O1 1.5171(11) .
P1 O2 1.5185(11) .
P1 O3 1.5380(10) .
P1 C13 1.8234(15) .
P2 O4 1.5199(11) .
P2 O6 1.5240(11) .
P2 O5 1.5252(11) .
P2 C14 1.8215(14) .
N2 C10 1.5003(16) .
N2 C9 1.5036(16) .
N2 H2D 0.899(18) .
N2 H2C 0.904(18) .
N3 C12 1.4989(17) .
N3 C11 1.5128(16) .
N3 H3D 0.892(18) .
N3 H3C 0.960(19) .
N4 C14 1.4898(16) .
N4 C13 1.4966(15) .
N4 H4C 0.873(17) .
N4 H4D 0.874(19) .
N1 C1 1.4941(15) .
N1 C2 1.5060(16) .
N1 H1D 0.849(18) .
N1 H1C 0.910(19) .
C10 C11 1.5138(17) .
C10 H10B 0.974(16) .
C10 H10A 0.959(16) .
C14 H14B 0.960(17) .
C14 H14A 0.961(17) .
C13 H13B 0.974(17) .
C13 H13A 0.954(18) .
C3 C4 1.3913(18) .
C3 C8 1.3956(17) .
C3 C2 1.5082(17) .
C11 H11B 0.936(16) .
C11 H11A 0.931(16) .
C7 C8 1.3877(18) .
C7 C6 1.3944(18) .
C7 H7 0.958(17) .
C4 C5 1.3933(17) .
C4 H4 0.934(16) .
C8 H8 0.920(17) .
C12 C1 1.5242(18) 3_656
C12 H12B 0.970(16) .
C12 H12A 0.973(17) .
C2 H2B 0.930(16) .
C2 H2A 0.952(16) .
C5 C6 1.3948(18) .
C5 H5 0.947(18) .
C9 C6 1.5075(17) .
C9 H9B 0.930(16) .
C9 H9A 0.921(17) .
C1 C12 1.5242(18) 3_656
C1 H1B 0.933(16) .
C1 H1A 0.995(17) .
O7W H7WA 0.84(2) .
O7W H7WB 0.81(2) .
O6W H6WB 0.80(2) .
O6W HW6A 0.86(3) .
O5W H5WB 0.81(2) .
O5W H5WA 0.85(2) .
O4W H4WA 0.82(2) .
O4W H4WB 0.87(3) .
O3W H3WB 0.81(2) .
O3W H3WA 0.89(2) .
O2W HW2A 0.85(2) .
O2W H2WB 0.83(3) .
O1W H1WB 0.85(2) .
O1W H1WA 0.80(3) .

loop_
_geom_hbond_atom_site_label_D
_geom_hbond_atom_site_label_H
_geom_hbond_atom_site_label_A
_geom_hbond_distance_DH
_geom_hbond_distance_HA
_geom_hbond_distance_DA
_geom_hbond_angle_DHA
_geom_hbond_site_symmetry_A
O6W H6WB O2W 0.80(2) 1.96(2) 2.7442(19) 170(2) 1_656
O2W HW2A O2 0.85(2) 1.79(2) 2.634(2) 180(2) .
O6W HW6A O2W 0.86(3) 1.92(3) 2.762(2) 169(2) 3_656
N1 H1D O3 0.849(18) 1.980(18) 2.8012(17) 162.3(16) 3_556
O1W H1WB O6 0.85(2) 1.84(2) 2.692(2) 175.1(19) 3_656
O2W H2WB O3W 0.83(3) 1.86(3) 2.6842(19) 173(2) .
O4W H4WA O1W 0.82(2) 1.93(2) 2.745(2) 171(2) .
O3W H3WB O4W 0.81(2) 1.91(2) 2.708(2) 171(2) 1_554
O7W H7WA O6W 0.84(2) 2.07(2) 2.901(2) 171.0(18) .
O5W H5WB O4 0.81(2) 2.01(2) 2.8037(17) 169(2) 3_656
O1W H1WA O6W 0.80(3) 1.99(3) 2.777(2) 169(2) .
N3 H3D O3 0.892(18) 2.044(18) 2.8019(19) 142.1(15) 1_655
O5W H5WA O2 0.85(2) 1.86(2) 2.715(2) 175.9(19) 4_666
N2 H2D O5 0.899(18) 1.808(18) 2.6587(16) 157.0(15) .
N1 H1C O6 0.910(19) 1.716(19) 2.6236(18) 175.1(17) 3_656
O3W H3WA O4 0.89(2) 1.88(2) 2.7727(18) 175(2) 2
N3 H3C O5 0.960(19) 1.742(19) 2.6953(18) 171.8(16) .
N2 H2C O1 0.904(18) 1.830(18) 2.7145(18) 165.6(16) 3_656
O7W H7WB O4 0.81(2) 2.01(2) 2.7975(19) 163(2) 3_656
N4 H4C O7W 0.873(17) 2.496(17) 3.1569(19) 133.0(13) 3_656
N4 H4C O1 0.873(17) 2.634(16) 3.0753(17) 112.5(12) 3_556
N4 H4D O3 0.874(19) 1.881(19) 2.7275(19) 162.6(17) 3_556
O4W H4WB O5W 0.87(3) 1.91(3) 2.771(2) 169(2) .

loop_
_geom_torsion_atom_site_label_1
_geom_torsion_atom_site_label_2
_geom_torsion_atom_site_label_3
_geom_torsion_atom_site_label_4
_geom_torsion
_geom_torsion_site_symmetry_4
C9 N2 C10 C11 -161.24(10) .
C13 N4 C14 P2 -69.51(13) .
O4 P2 C14 N4 -59.81(10) .
O6 P2 C14 N4 61.34(10) .
O5 P2 C14 N4 178.86(8) .
C14 N4 C13 P1 -158.00(8) .
O1 P1 C13 N4 76.09(10) .
O2 P1 C13 N4 -161.41(8) .
O3 P1 C13 N4 -42.36(9) .
C12 N3 C11 C10 -103.57(12) .
N2 C10 C11 N3 -63.44(13) .
C8 C3 C4 C5 1.84(17) .
C2 C3 C4 C5 -177.58(11) .
C6 C7 C8 C3 1.54(17) .
C4 C3 C8 C7 -3.15(17) .
C2 C3 C8 C7 176.27(10) .
C11 N3 C12 C1 -156.56(10) 3_656
C1 N1 C2 C3 -177.87(10) .
C4 C3 C2 N1 109.84(12) .
C8 C3 C2 N1 -69.57(14) .
C3 C4 C5 C6 1.09(17) .
C10 N2 C9 C6 -154.14(10) .
C8 C7 C6 C5 1.39(17) .
C8 C7 C6 C9 -176.29(10) .
C4 C5 C6 C7 -2.70(17) .
C4 C5 C6 C9 174.91(11) .
N2 C9 C6 C7 88.45(13) .
N2 C9 C6 C5 -89.17(13) .
C2 N1 C1 C12 163.01(10) 3_656
